data_7715306
loop_
_publ_author_name
'Posada Urrutia, Mauricio'
'Kaul, Nidhi'
'Kaper, Tobias'
'Hurrell, Dustin'
'Chiang, Linus'
'Wells, Jordann A. L.'
'Orthaber, Andreas'
'Hammarstr&#xf6;m, Leif'
'Pilarski, Lukasz T.'
'Dyrager, Christine'

_publ_section_title
;
 Access to long-lived room temperature phosphorescence through auration of
 2,1,3-benzothiadiazole.
;
_journal_issue 12
_journal_name_full 'Dalton transactions (Cambridge, England : 2003)'
_journal_page_first 5658
_journal_page_last 5664
_journal_paper_doi 10.1039/d4dt00238e
_journal_volume 53
_journal_year 2024
_chemical_formula_moiety 'C24 H18 Au N2 P S'
_chemical_formula_sum 'C24 H18 Au N2 P S'
_chemical_formula_weight 594.40
_space_group_crystal_system monoclinic
_space_group_IT_number 14
_space_group_name_Hall '-P 2ybc'
_space_group_name_H-M_alt 'P 1 21/c 1'
_atom_sites_solution_hydrogens geom
_atom_sites_solution_primary direct
_audit_creation_date 2020-09-02
_audit_creation_method
;
Olex2 1.3
(compiled 2020.07.31 svn.rc2a77460 for OlexSys, GUI svn.r6145)
;
_audit_update_record
;
2021-11-30 deposited with the CCDC.	2024-02-27 downloaded from the CCDC.
;
_cell_angle_alpha 90
_cell_angle_beta 97.8200(10)
_cell_angle_gamma 90
_cell_formula_units_Z 4
_cell_length_a 8.4960(4)
_cell_length_b 11.3452(6)
_cell_length_c 21.6600(11)
_cell_measurement_reflns_used 9519
_cell_measurement_temperature 170
_cell_measurement_theta_max 29.20
_cell_measurement_theta_min 2.61
_cell_volume 2068.37(18)
_computing_cell_refinement 'SAINT v8.34A (Bruker, 2013)'
_computing_data_reduction 'SAINT v8.34A (Bruker, 2013)'
_computing_molecular_graphics 'Olex2 1.3 (Dolomanov et al., 2009)'
_computing_publication_material 'Olex2 1.3 (Dolomanov et al., 2009)'
_computing_structure_refinement 'XL  (Sheldrick, 2008)'
_computing_structure_solution 'SHELXS  (Sheldrick, 2008)'
_diffrn_ambient_temperature 170
_diffrn_measured_fraction_theta_full 0.998
_diffrn_measured_fraction_theta_max 0.996
_diffrn_measurement_device_type 'Bruker APEX-II CCD'
_diffrn_measurement_method '\f and \w scans'
_diffrn_radiation_type MoK\a
_diffrn_radiation_wavelength 0.71073
_diffrn_reflns_av_R_equivalents 0.0284
_diffrn_reflns_av_unetI/netI 0.0133
_diffrn_reflns_Laue_measured_fraction_full 0.998
_diffrn_reflns_Laue_measured_fraction_max 0.996
_diffrn_reflns_limit_h_max 11
_diffrn_reflns_limit_h_min -11
_diffrn_reflns_limit_k_max 15
_diffrn_reflns_limit_k_min -15
_diffrn_reflns_limit_l_max 29
_diffrn_reflns_limit_l_min -29
_diffrn_reflns_number 59053
_diffrn_reflns_point_group_measured_fraction_full 0.998
_diffrn_reflns_point_group_measured_fraction_max 0.996
_diffrn_reflns_theta_full 25.242
_diffrn_reflns_theta_max 29.230
_diffrn_reflns_theta_min 2.030
_exptl_absorpt_coefficient_mu 7.304
_exptl_absorpt_correction_T_max 0.7458
_exptl_absorpt_correction_T_min 0.4710
_exptl_absorpt_correction_type multi-scan
_exptl_absorpt_process_details
'SADABS-2014/5 (Bruker,2014/5) was used for absorption correction. wR2(int) was 0.1364 before and 0.0364 after correction. The Ratio of minimum to maximum transmission is 0.6315. The \l/2 correction factor is 0.00150.'
_exptl_crystal_colour 'clear colourless'
_exptl_crystal_colour_lustre clear
_exptl_crystal_colour_primary colourless
_exptl_crystal_density_diffrn 1.909
_exptl_crystal_description block
_exptl_crystal_F_000 1144
_exptl_crystal_size_max 0.25
_exptl_crystal_size_mid 0.2
_exptl_crystal_size_min 0.1
_refine_diff_density_max 0.767
_refine_diff_density_min -0.354
_refine_diff_density_rms 0.065
_refine_ls_extinction_method none
_refine_ls_goodness_of_fit_ref 1.035
_refine_ls_hydrogen_treatment constr
_refine_ls_matrix_type full
_refine_ls_number_parameters 262
_refine_ls_number_reflns 5612
_refine_ls_number_restraints 0
_refine_ls_restrained_S_all 1.035
_refine_ls_R_factor_all 0.0160
_refine_ls_R_factor_gt 0.0137
_refine_ls_shift/su_max 0.004
_refine_ls_shift/su_mean 0.000
_refine_ls_structure_factor_coef Fsqd
_refine_ls_weighting_details 'w=1/[\s^2^(Fo^2^)+(0.0152P)^2^+1.0889P] where P=(Fo^2^+2Fc^2^)/3'
_refine_ls_weighting_scheme calc
_refine_ls_wR_factor_gt 0.0317
_refine_ls_wR_factor_ref 0.0323
_reflns_Friedel_coverage 0.000
_reflns_number_gt 5203
_reflns_number_total 5612
_reflns_threshold_expression 'I > 2\s(I)'
_cod_data_source_file d4dt00238e2.cif
_cod_data_source_block 1
_cod_depositor_comments 'Adding full bibliography for 7715304--7715308.cif.'
_cod_database_code 7715306
_shelx_shelxl_version_number 2018/3
_shelx_space_group_comment
;
The symmetry employed for this shelxl refinement is uniquely defined
by the following loop, which should always be used as a source of
symmetry information in preference to the above space-group names.
They are only intended as comments.
;
_shelx_estimated_absorpt_t_max 0.529
_shelx_estimated_absorpt_t_min 0.262
_olex2_refinement_description
;
1. Fixed Uiso
 At 1.2 times of:
  All C(H) groups
2.a Aromatic/amide H refined with riding coordinates:
 C6(H6), C8(H8), C14(H14), C5(H5), C24(H24), C18(H18), C20(H20), C4(H4),
 C22(H22), C10(H10), C12(H12), C15(H15), C21(H21), C16(H16), C17(H17), C23(H23),
  C9(H9), C11(H11)
;
_olex2_submission_special_instructions 'No special instructions were received'

loop_
_space_group_symop_operation_xyz
'x, y, z'
'-x, y+1/2, -z+1/2'
'-x, -y, -z'
'x, -y-1/2, z-1/2'

loop_
_atom_site_label
_atom_site_type_symbol
_atom_site_fract_x
_atom_site_fract_y
_atom_site_fract_z
_atom_site_U_iso_or_equiv
_atom_site_adp_type
_atom_site_occupancy
_atom_site_site_symmetry_order
_atom_site_calc_flag
_atom_site_refinement_flags_posn
_atom_site_refinement_flags_adp
_atom_site_refinement_flags_occupancy
_atom_site_disorder_assembly
_atom_site_disorder_group
Au01 Au 0.59385(2) 0.26943(2) 0.53282(2) 0.02065(2) Uani 1 1 d . . . . .
P002 P 0.68816(5) 0.40867(4) 0.60465(2) 0.01849(8) Uani 1 1 d . . . . .
S003 S 0.86174(6) -0.03971(5) 0.42671(3) 0.03584(11) Uani 1 1 d . . . . .
C1 C 0.5191(2) 0.14754(15) 0.46560(8) 0.0207(3) Uani 1 1 d . . . . .
N2 N 0.78849(18) 0.06597(14) 0.46401(7) 0.0266(3) Uani 1 1 d . . . . .
C7 C 0.82255(19) 0.35290(15) 0.67126(8) 0.0201(3) Uani 1 1 d . . . . .
C6 C 0.3646(2) 0.13179(16) 0.43850(8) 0.0251(4) Uani 1 1 d . . . . .
H6 H 0.285219 0.181722 0.451248 0.030 Uiso 1 1 calc R U . . .
C19 C 0.54077(18) 0.48980(15) 0.64139(7) 0.0196(3) Uani 1 1 d . . . . .
C8 C 0.9282(2) 0.26308(16) 0.66113(9) 0.0274(4) Uani 1 1 d . . . . .
H8 H 0.923157 0.228328 0.621005 0.033 Uiso 1 1 calc R U . . .
N1 N 0.7047(2) -0.08651(15) 0.38244(8) 0.0354(4) Uani 1 1 d . . . . .
C2 C 0.6309(2) 0.06882(15) 0.44355(8) 0.0205(3) Uani 1 1 d . . . . .
C14 C 0.7608(2) 0.54865(15) 0.50787(8) 0.0223(3) Uani 1 1 d . . . . .
H14 H 0.672001 0.511069 0.484546 0.027 Uiso 1 1 calc R U . . .
C13 C 0.80466(19) 0.51974(14) 0.57044(7) 0.0186(3) Uani 1 1 d . . . . .
C3 C 0.5836(2) -0.01901(16) 0.39648(8) 0.0251(4) Uani 1 1 d . . . . .
C5 C 0.3169(2) 0.04452(17) 0.39225(9) 0.0308(4) Uani 1 1 d . . . . .
H5 H 0.207624 0.038614 0.375847 0.037 Uiso 1 1 calc R U . . .
C24 C 0.4267(2) 0.42559(17) 0.66794(9) 0.0273(4) Uani 1 1 d . . . . .
H24 H 0.421842 0.342265 0.663779 0.033 Uiso 1 1 calc R U . . .
C18 C 0.93611(19) 0.57466(16) 0.60406(8) 0.0223(3) Uani 1 1 d . . . . .
H18 H 0.967152 0.555093 0.646623 0.027 Uiso 1 1 calc R U . . .
C20 C 0.5439(2) 0.61174(16) 0.64619(8) 0.0244(3) Uani 1 1 d . . . . .
H20 H 0.619681 0.655775 0.627332 0.029 Uiso 1 1 calc R U . . .
C4 C 0.4220(3) -0.03055(18) 0.37076(9) 0.0327(4) Uani 1 1 d . . . . .
H4 H 0.388438 -0.088090 0.339894 0.039 Uiso 1 1 calc R U . . .
C22 C 0.3256(2) 0.60564(19) 0.70606(9) 0.0321(4) Uani 1 1 d . . . . .
H22 H 0.253233 0.645042 0.728798 0.038 Uiso 1 1 calc R U . . .
C10 C 1.0469(2) 0.27355(17) 0.76815(9) 0.0285(4) Uani 1 1 d . . . . .
H10 H 1.124573 0.247511 0.801039 0.034 Uiso 1 1 calc R U . . .
C12 C 0.8287(2) 0.40051(16) 0.73082(8) 0.0241(3) Uani 1 1 d . . . . .
H12 H 0.756034 0.460666 0.738501 0.029 Uiso 1 1 calc R U . . .
C15 C 0.8468(2) 0.63240(16) 0.47955(8) 0.0254(4) Uani 1 1 d . . . . .
H15 H 0.816217 0.652532 0.437041 0.030 Uiso 1 1 calc R U . . .
C21 C 0.4359(2) 0.66978(18) 0.67866(9) 0.0306(4) Uani 1 1 d . . . . .
H21 H 0.438118 0.753277 0.681934 0.037 Uiso 1 1 calc R U . . .
C16 C 0.9773(2) 0.68644(16) 0.51341(8) 0.0238(3) Uani 1 1 d . . . . .
H16 H 1.036303 0.743264 0.493946 0.029 Uiso 1 1 calc R U . . .
C17 C 1.0218(2) 0.65800(16) 0.57539(8) 0.0250(4) Uani 1 1 d . . . . .
H17 H 1.111110 0.695473 0.598426 0.030 Uiso 1 1 calc R U . . .
C23 C 0.3204(2) 0.4844(2) 0.70044(9) 0.0333(4) Uani 1 1 d . . . . .
H23 H 0.243497 0.440872 0.718949 0.040 Uiso 1 1 calc R U . . .
C9 C 1.0408(2) 0.22414(17) 0.70941(10) 0.0319(4) Uani 1 1 d . . . . .
H9 H 1.113416 0.163711 0.702123 0.038 Uiso 1 1 calc R U . . .
C11 C 0.9405(2) 0.36047(17) 0.77903(8) 0.0277(4) Uani 1 1 d . . . . .
H11 H 0.943762 0.393023 0.819587 0.033 Uiso 1 1 calc R U . . .

loop_
_atom_site_aniso_label
_atom_site_aniso_U_11
_atom_site_aniso_U_22
_atom_site_aniso_U_33
_atom_site_aniso_U_23
_atom_site_aniso_U_13
_atom_site_aniso_U_12
Au01 0.02518(4) 0.01660(4) 0.02005(4) -0.00313(2) 0.00273(2) -0.00236(2)
P002 0.02096(19) 0.0164(2) 0.01807(19) -0.00199(15) 0.00265(15) -0.00035(15)
S003 0.0339(3) 0.0337(3) 0.0419(3) 0.0016(2) 0.0123(2) 0.0081(2)
C1 0.0272(8) 0.0160(8) 0.0187(7) 0.0014(6) 0.0030(6) -0.0025(6)
N2 0.0249(7) 0.0251(8) 0.0303(8) 0.0019(6) 0.0053(6) -0.0008(6)
C7 0.0219(8) 0.0171(8) 0.0216(8) 0.0010(6) 0.0044(6) -0.0005(6)
C6 0.0263(8) 0.0219(9) 0.0271(9) 0.0022(7) 0.0031(7) 0.0011(7)
C19 0.0180(7) 0.0221(8) 0.0183(7) -0.0008(6) 0.0003(6) 0.0000(6)
C8 0.0352(10) 0.0248(9) 0.0235(9) 0.0014(7) 0.0083(7) 0.0068(7)
N1 0.0474(10) 0.0287(9) 0.0313(9) -0.0048(7) 0.0093(8) 0.0062(7)
C2 0.0263(8) 0.0166(8) 0.0187(8) 0.0023(6) 0.0033(6) -0.0034(6)
C14 0.0233(8) 0.0220(8) 0.0207(8) -0.0025(6) -0.0002(6) -0.0001(6)
C13 0.0200(7) 0.0167(7) 0.0199(7) -0.0018(6) 0.0052(6) 0.0018(6)
C3 0.0366(10) 0.0193(8) 0.0199(8) -0.0002(6) 0.0052(7) -0.0004(7)
C5 0.0290(9) 0.0286(10) 0.0312(10) 0.0032(8) -0.0084(7) -0.0041(7)
C24 0.0267(9) 0.0265(9) 0.0290(9) 0.0013(7) 0.0049(7) -0.0042(7)
C18 0.0221(8) 0.0248(9) 0.0198(8) -0.0010(6) 0.0019(6) 0.0001(6)
C20 0.0232(8) 0.0236(9) 0.0271(9) 0.0018(7) 0.0060(7) 0.0023(7)
C4 0.0464(11) 0.0265(10) 0.0223(9) -0.0041(7) -0.0060(8) -0.0052(8)
C22 0.0268(9) 0.0442(12) 0.0259(9) 0.0017(8) 0.0060(7) 0.0127(8)
C10 0.0255(9) 0.0296(10) 0.0297(9) 0.0111(8) 0.0011(7) -0.0008(7)
C12 0.0258(8) 0.0221(8) 0.0240(8) -0.0041(7) 0.0019(7) 0.0016(7)
C15 0.0307(9) 0.0269(9) 0.0186(8) 0.0016(7) 0.0037(7) 0.0011(7)
C21 0.0334(10) 0.0259(10) 0.0327(10) 0.0004(8) 0.0058(8) 0.0107(8)
C16 0.0236(8) 0.0220(8) 0.0273(9) 0.0008(7) 0.0092(7) -0.0002(7)
C17 0.0207(8) 0.0263(9) 0.0275(9) -0.0029(7) 0.0019(7) -0.0024(7)
C23 0.0256(9) 0.0445(12) 0.0319(10) 0.0067(9) 0.0114(8) -0.0012(8)
C9 0.0344(10) 0.0285(10) 0.0339(10) 0.0077(8) 0.0089(8) 0.0115(8)
C11 0.0295(9) 0.0308(10) 0.0215(8) -0.0012(7) -0.0007(7) -0.0016(7)

loop_
_atom_type_symbol
_atom_type_description
_atom_type_scat_dispersion_real
_atom_type_scat_dispersion_imag
_atom_type_scat_source
C C 0.0033 0.0016 'International Tables Vol C Tables 4.2.6.8 and 6.1.1.4'
H H 0.0000 0.0000 'International Tables Vol C Tables 4.2.6.8 and 6.1.1.4'
Au Au -2.0133 8.8022 'International Tables Vol C Tables 4.2.6.8 and 6.1.1.4'
N N 0.0061 0.0033 'International Tables Vol C Tables 4.2.6.8 and 6.1.1.4'
P P 0.1023 0.0942 'International Tables Vol C Tables 4.2.6.8 and 6.1.1.4'
S S 0.1246 0.1234 'International Tables Vol C Tables 4.2.6.8 and 6.1.1.4'

loop_
_geom_angle_atom_site_label_1
_geom_angle_atom_site_label_2
_geom_angle_atom_site_label_3
_geom_angle
_geom_angle_site_symmetry_1
_geom_angle_site_symmetry_3
_geom_angle_publ_flag
C1 Au01 P002 176.79(5) . . ?
C7 P002 Au01 114.96(6) . . ?
C19 P002 Au01 116.65(5) . . ?
C19 P002 C7 102.88(7) . . ?
C13 P002 Au01 111.16(5) . . ?
C13 P002 C7 104.19(8) . . ?
C13 P002 C19 105.79(8) . . ?
N2 S003 N1 101.33(8) . . ?
C6 C1 Au01 125.30(13) . . ?
C6 C1 C2 114.50(15) . . ?
C2 C1 Au01 120.20(12) . . ?
C2 N2 S003 106.57(12) . . ?
C8 C7 P002 118.38(13) . . ?
C12 C7 P002 122.53(13) . . ?
C12 C7 C8 119.02(16) . . ?
C1 C6 H6 118.2 . . ?
C1 C6 C5 123.59(17) . . ?
C5 C6 H6 118.2 . . ?
C24 C19 P002 118.22(13) . . ?
C20 C19 P002 121.95(13) . . ?
C20 C19 C24 119.76(16) . . ?
C7 C8 H8 119.8 . . ?
C9 C8 C7 120.37(18) . . ?
C9 C8 H8 119.8 . . ?
C3 N1 S003 105.77(13) . . ?
C1 C2 C3 122.16(15) . . ?
N2 C2 C1 125.29(16) . . ?
N2 C2 C3 112.55(15) . . ?
C13 C14 H14 119.9 . . ?
C15 C14 H14 119.9 . . ?
C15 C14 C13 120.13(16) . . ?
C14 C13 P002 118.03(12) . . ?
C18 C13 P002 122.53(13) . . ?
C18 C13 C14 119.44(15) . . ?
N1 C3 C2 113.77(17) . . ?
N1 C3 C4 125.93(17) . . ?
C4 C3 C2 120.27(16) . . ?
C6 C5 H5 118.8 . . ?
C4 C5 C6 122.49(17) . . ?
C4 C5 H5 118.8 . . ?
C19 C24 H24 120.2 . . ?
C23 C24 C19 119.57(18) . . ?
C23 C24 H24 120.2 . . ?
C13 C18 H18 120.0 . . ?
C17 C18 C13 120.10(16) . . ?
C17 C18 H18 120.0 . . ?
C19 C20 H20 120.0 . . ?
C19 C20 C21 120.08(17) . . ?
C21 C20 H20 120.0 . . ?
C3 C4 H4 121.5 . . ?
C5 C4 C3 116.99(17) . . ?
C5 C4 H4 121.5 . . ?
C21 C22 H22 119.9 . . ?
C23 C22 H22 119.9 . . ?
C23 C22 C21 120.11(17) . . ?
C9 C10 H10 119.9 . . ?
C11 C10 H10 119.9 . . ?
C11 C10 C9 120.18(18) . . ?
C7 C12 H12 119.8 . . ?
C11 C12 C7 120.33(16) . . ?
C11 C12 H12 119.8 . . ?
C14 C15 H15 120.0 . . ?
C16 C15 C14 119.94(16) . . ?
C16 C15 H15 120.0 . . ?
C20 C21 H21 120.0 . . ?
C22 C21 C20 119.93(18) . . ?
C22 C21 H21 120.0 . . ?
C15 C16 H16 119.9 . . ?
C17 C16 C15 120.27(16) . . ?
C17 C16 H16 119.9 . . ?
C18 C17 H17 119.9 . . ?
C16 C17 C18 120.12(16) . . ?
C16 C17 H17 119.9 . . ?
C24 C23 H23 119.7 . . ?
C22 C23 C24 120.52(18) . . ?
C22 C23 H23 119.7 . . ?
C8 C9 H9 120.0 . . ?
C10 C9 C8 119.91(18) . . ?
C10 C9 H9 120.0 . . ?
C10 C11 C12 120.16(17) . . ?
C10 C11 H11 119.9 . . ?
C12 C11 H11 119.9 . . ?

loop_
_geom_bond_atom_site_label_1
_geom_bond_atom_site_label_2
_geom_bond_distance
_geom_bond_site_symmetry_2
_geom_bond_publ_flag
Au01 P002 2.2846(4) . ?
Au01 C1 2.0454(17) . ?
P002 C7 1.8268(17) . ?
P002 C19 1.8220(17) . ?
P002 C13 1.8211(17) . ?
S003 N2 1.6169(16) . ?
S003 N1 1.6229(19) . ?
C1 C6 1.375(2) . ?
C1 C2 1.433(2) . ?
N2 C2 1.352(2) . ?
C7 C8 1.395(2) . ?
C7 C12 1.393(2) . ?
C6 H6 0.9500 . ?
C6 C5 1.427(3) . ?
C19 C24 1.397(2) . ?
C19 C20 1.387(2) . ?
C8 H8 0.9500 . ?
C8 C9 1.390(3) . ?
N1 C3 1.350(2) . ?
C2 C3 1.443(2) . ?
C14 H14 0.9500 . ?
C14 C13 1.395(2) . ?
C14 C15 1.391(2) . ?
C13 C18 1.394(2) . ?
C3 C4 1.416(3) . ?
C5 H5 0.9500 . ?
C5 C4 1.361(3) . ?
C24 H24 0.9500 . ?
C24 C23 1.389(3) . ?
C18 H18 0.9500 . ?
C18 C17 1.390(2) . ?
C20 H20 0.9500 . ?
C20 C21 1.395(2) . ?
C4 H4 0.9500 . ?
C22 H22 0.9500 . ?
C22 C21 1.383(3) . ?
C22 C23 1.381(3) . ?
C10 H10 0.9500 . ?
C10 C9 1.385(3) . ?
C10 C11 1.379(3) . ?
C12 H12 0.9500 . ?
C12 C11 1.389(2) . ?
C15 H15 0.9500 . ?
C15 C16 1.386(3) . ?
C21 H21 0.9500 . ?
C16 H16 0.9500 . ?
C16 C17 1.383(2) . ?
C17 H17 0.9500 . ?
C23 H23 0.9500 . ?
C9 H9 0.9500 . ?
C11 H11 0.9500 . ?

loop_
_geom_torsion_atom_site_label_1
_geom_torsion_atom_site_label_2
_geom_torsion_atom_site_label_3
_geom_torsion_atom_site_label_4
_geom_torsion
_geom_torsion_site_symmetry_1
_geom_torsion_site_symmetry_2
_geom_torsion_site_symmetry_3
_geom_torsion_site_symmetry_4
_geom_torsion_publ_flag
Au01 P002 C7 C8 36.74(16) . . . . ?
Au01 P002 C7 C12 -146.51(13) . . . . ?
Au01 P002 C19 C24 51.43(15) . . . . ?
Au01 P002 C19 C20 -131.70(13) . . . . ?
Au01 P002 C13 C14 32.88(14) . . . . ?
Au01 P002 C13 C18 -146.06(12) . . . . ?
Au01 C1 C6 C5 -179.13(14) . . . . ?
Au01 C1 C2 N2 0.6(2) . . . . ?
Au01 C1 C2 C3 179.63(12) . . . . ?
P002 C7 C8 C9 175.06(15) . . . . ?
P002 C7 C12 C11 -175.52(14) . . . . ?
P002 C19 C24 C23 175.08(14) . . . . ?
P002 C19 C20 C21 -175.31(14) . . . . ?
P002 C13 C18 C17 179.31(13) . . . . ?
S003 N2 C2 C1 178.28(14) . . . . ?
S003 N2 C2 C3 -0.80(17) . . . . ?
S003 N1 C3 C2 0.39(19) . . . . ?
S003 N1 C3 C4 -177.77(16) . . . . ?
C1 C6 C5 C4 -0.4(3) . . . . ?
C1 C2 C3 N1 -178.83(16) . . . . ?
C1 C2 C3 C4 -0.6(3) . . . . ?
N2 S003 N1 C3 -0.78(15) . . . . ?
N2 C2 C3 N1 0.3(2) . . . . ?
N2 C2 C3 C4 178.55(16) . . . . ?
C7 P002 C19 C24 -75.37(15) . . . . ?
C7 P002 C19 C20 101.49(15) . . . . ?
C7 P002 C13 C14 157.25(13) . . . . ?
C7 P002 C13 C18 -21.68(15) . . . . ?
C7 C8 C9 C10 0.9(3) . . . . ?
C7 C12 C11 C10 0.3(3) . . . . ?
C6 C1 C2 N2 -178.70(16) . . . . ?
C6 C1 C2 C3 0.3(2) . . . . ?
C6 C5 C4 C3 0.1(3) . . . . ?
C19 P002 C7 C8 164.62(14) . . . . ?
C19 P002 C7 C12 -18.63(16) . . . . ?
C19 P002 C13 C14 -94.67(14) . . . . ?
C19 P002 C13 C18 86.40(15) . . . . ?
C19 C24 C23 C22 0.7(3) . . . . ?
C19 C20 C21 C22 0.0(3) . . . . ?
C8 C7 C12 C11 1.2(3) . . . . ?
N1 S003 N2 C2 0.94(14) . . . . ?
N1 C3 C4 C5 178.37(18) . . . . ?
C2 C1 C6 C5 0.2(3) . . . . ?
C2 C3 C4 C5 0.3(3) . . . . ?
C14 C13 C18 C17 0.4(2) . . . . ?
C14 C15 C16 C17 -0.4(3) . . . . ?
C13 P002 C7 C8 -85.16(15) . . . . ?
C13 P002 C7 C12 91.60(15) . . . . ?
C13 P002 C19 C24 175.60(13) . . . . ?
C13 P002 C19 C20 -7.53(16) . . . . ?
C13 C14 C15 C16 0.6(3) . . . . ?
C13 C18 C17 C16 -0.2(3) . . . . ?
C24 C19 C20 C21 1.5(3) . . . . ?
C20 C19 C24 C23 -1.9(3) . . . . ?
C12 C7 C8 C9 -1.8(3) . . . . ?
C15 C14 C13 P002 -179.56(13) . . . . ?
C15 C14 C13 C18 -0.6(2) . . . . ?
C15 C16 C17 C18 0.2(3) . . . . ?
C21 C22 C23 C24 0.7(3) . . . . ?
C23 C22 C21 C20 -1.1(3) . . . . ?
C9 C10 C11 C12 -1.3(3) . . . . ?
C11 C10 C9 C8 0.7(3) . . . . ?
